data_7231050
loop_
_publ_author_name
'Enamullah, Mohammed'
'Vasylyeva, Vera'
'Quddus, Mohammad Abdul'
'Islam, Mohammad Khairul'
'H\"ofert, Simon-Patrick'
'Janiak, Christoph'

_publ_section_title
;
 Spontaneous resolution of a \D/\L-chiral-at-metal pseudo-tetrahedral
 Schiff-base zinc complex to a racemic conglomerate with C--H&#x22EF;O
 organized 41- and 43-helices
;
_journal_issue 33
_journal_name_full CrystEngComm
_journal_page_first 4724
_journal_paper_doi 10.1039/C8CE00839F
_journal_volume 20
_journal_year 2018
_chemical_absolute_configuration ad
_chemical_formula_moiety 'C24 H18 N4 O2 Zn'
_chemical_formula_sum 'C24 H18 N4 O2 Zn'
_chemical_formula_weight 459.79
_chemical_name_systematic \L-bis[N-2-(pyridyl)salicylaldiminato-\k^2^N,O]zinc(II)
_space_group_crystal_system tetragonal
_space_group_IT_number 96
_space_group_name_Hall 'P 4nw 2abw'
_space_group_name_H-M_alt 'P 43 21 2'
_symmetry_space_group_name_Hall 'P 4nw 2abw'
_symmetry_space_group_name_H-M 'P 43 21 2'
_atom_sites_solution_hydrogens geom
_atom_sites_solution_primary direct
_atom_sites_solution_secondary difmap
_audit_creation_method SHELXL-2017/1
_audit_update_record
;
2018-05-20 deposited with the CCDC.
2018-06-29 downloaded from the CCDC.
;
_cell_angle_alpha 90
_cell_angle_beta 90
_cell_angle_gamma 90
_cell_formula_units_Z 4
_cell_length_a 9.8592(4)
_cell_length_b 9.8592(4)
_cell_length_c 21.1220(10)
_cell_measurement_reflns_used 9607
_cell_measurement_temperature 150(2)
_cell_measurement_theta_max 27.569
_cell_measurement_theta_min 2.280
_cell_volume 2053.14(15)
_computing_cell_refinement 'SAINT (Bruker, 2012)'
_computing_data_collection 'APEX2 (Bruker, 2012)'
_computing_data_reduction 'SAINT (Bruker, 2012)'
_computing_molecular_graphics 'DIAMOND 4.3.1 (Brandenburg, 1999)'
_computing_publication_material 'SHELXL-2017/1 (Sheldrick, 2015b)'
_computing_structure_refinement 'SHELXL-2017/1 (Sheldrick, 2015b)'
_computing_structure_solution 'SHELXT-2015 (Sheldrick 2015a)'
_diffrn_ambient_temperature 150(2)
_diffrn_measured_fraction_theta_full 1.000
_diffrn_measured_fraction_theta_max 0.995
_diffrn_measurement_device_type 'Bruker Kappa APEX-II CCD area detector'
_diffrn_measurement_method '\w scans, \f scans'
_diffrn_radiation_monochromator 'multilayer mirror'
_diffrn_radiation_source 'microfocus sealed tube'
_diffrn_radiation_type MoK\a
_diffrn_radiation_wavelength 0.71073
_diffrn_reflns_av_R_equivalents 0.0241
_diffrn_reflns_av_unetI/netI 0.0049
_diffrn_reflns_Laue_measured_fraction_full 1.000
_diffrn_reflns_Laue_measured_fraction_max 0.995
_diffrn_reflns_limit_h_max 12
_diffrn_reflns_limit_h_min -12
_diffrn_reflns_limit_k_max 12
_diffrn_reflns_limit_k_min -12
_diffrn_reflns_limit_l_max 27
_diffrn_reflns_limit_l_min -27
_diffrn_reflns_number 98864
_diffrn_reflns_point_group_measured_fraction_full 1.000
_diffrn_reflns_point_group_measured_fraction_max 0.995
_diffrn_reflns_theta_full 25.242
_diffrn_reflns_theta_max 27.673
_diffrn_reflns_theta_min 2.280
_exptl_absorpt_coefficient_mu 1.226
_exptl_absorpt_correction_T_max 0.7456
_exptl_absorpt_correction_T_min 0.6687
_exptl_absorpt_correction_type multi-scan
_exptl_absorpt_process_details '(<i>SADABS</i>; Sheldrick, 1996)'
_exptl_crystal_colour orange
_exptl_crystal_density_diffrn 1.487
_exptl_crystal_density_method 'not measured'
_exptl_crystal_description octahedron
_exptl_crystal_F_000 944
_exptl_crystal_recrystallization_method 'Re-crystallisation from solvent: methanol/dichloromethane'
_exptl_crystal_size_max 0.250
_exptl_crystal_size_mid 0.250
_exptl_crystal_size_min 0.250
_refine_diff_density_max 0.238
_refine_diff_density_min -0.147
_refine_diff_density_rms 0.037
_refine_ls_abs_structure_details
;
 Flack x determined using 927 quotients [(I+)-(I-)]/[(I+)+(I-)]
 (Parsons, Flack and Wagner, Acta Cryst. B69 (2013) 249-259).
;
_refine_ls_abs_structure_Flack -0.005(2)
_refine_ls_extinction_method none
_refine_ls_goodness_of_fit_ref 1.129
_refine_ls_hydrogen_treatment constr
_refine_ls_matrix_type full
_refine_ls_number_parameters 141
_refine_ls_number_reflns 2387
_refine_ls_number_restraints 0
_refine_ls_restrained_S_all 1.129
_refine_ls_R_factor_all 0.0162
_refine_ls_R_factor_gt 0.0160
_refine_ls_shift/su_max 0.001
_refine_ls_shift/su_mean 0.000
_refine_ls_structure_factor_coef Fsqd
_refine_ls_weighting_details 'w=1/[\s^2^(Fo^2^)+(0.0196P)^2^+0.6280P] where P=(Fo^2^+2Fc^2^)/3'
_refine_ls_weighting_scheme calc
_refine_ls_wR_factor_gt 0.0440
_refine_ls_wR_factor_ref 0.0442
_reflns_Friedel_coverage 0.647
_reflns_Friedel_fraction_full 1.000
_reflns_Friedel_fraction_max 0.995
_reflns_number_gt 2368
_reflns_number_total 2387
_reflns_threshold_expression 'I > 2\s(I)'
_cod_data_source_file c8ce00839f2.cif
_cod_data_source_block mo_SH_ZnS2N_1M_0m_a
_cod_depositor_comments 'Adding full bibliography for 7231045--7231052.cif.'
_cod_original_cell_volume 2053.14(19)
_cod_database_code 7231050
_shelx_shelxl_version_number 2017/1
_shelx_space_group_comment
;
The symmetry employed for this shelxl refinement is uniquely defined
by the following loop, which should always be used as a source of
symmetry information in preference to the above space-group names.
They are only intended as comments.
;
_shelx_estimated_absorpt_t_min 0.749
_shelx_estimated_absorpt_t_max 0.749

loop_
_space_group_symop_operation_xyz
'x, y, z'
'-x, -y, z+1/2'
'-y+1/2, x+1/2, z+3/4'
'y+1/2, -x+1/2, z+1/4'
'-x+1/2, y+1/2, -z+3/4'
'x+1/2, -y+1/2, -z+1/4'
'y, x, -z'
'-y, -x, -z+1/2'

loop_
_atom_site_label
_atom_site_type_symbol
_atom_site_fract_x
_atom_site_fract_y
_atom_site_fract_z
_atom_site_U_iso_or_equiv
_atom_site_adp_type
_atom_site_occupancy
_atom_site_site_symmetry_order
_atom_site_calc_flag
_atom_site_refinement_flags_posn
_atom_site_refinement_flags_adp
_atom_site_refinement_flags_occupancy
Zn1 Zn 0.65595(2) 0.65595(2) 0.500000 0.01847(7) Uani 1 2 d S T P
O1 O 0.84573(13) 0.64260(12) 0.52738(5) 0.0233(2) Uani 1 1 d . . .
N1 N 0.67598(14) 0.51834(14) 0.43127(6) 0.0186(3) Uani 1 1 d . . .
C1 C 0.93396(16) 0.55535(16) 0.50683(8) 0.0188(3) Uani 1 1 d . . .
N2 N 0.45485(15) 0.57295(15) 0.41383(7) 0.0237(3) Uani 1 1 d . . .
C2 C 1.06621(18) 0.5542(2) 0.53395(8) 0.0246(4) Uani 1 1 d . . .
H2 H 1.087093 0.617040 0.566607 0.030 Uiso 1 1 calc R U .
C3 C 1.16453(19) 0.46477(19) 0.51427(8) 0.0278(4) Uani 1 1 d . . .
H3 H 1.251179 0.466596 0.533927 0.033 Uiso 1 1 calc R U .
C4 C 1.1395(2) 0.3709(2) 0.46576(9) 0.0288(4) Uani 1 1 d . . .
H4 H 1.208095 0.309560 0.452369 0.035 Uiso 1 1 calc R U .
C8 C 0.55832(17) 0.49625(18) 0.39408(7) 0.0201(3) Uani 1 1 d . . .
C5 C 1.01382(19) 0.36987(18) 0.43817(8) 0.0250(4) Uani 1 1 d . . .
H5 H 0.996331 0.307192 0.404999 0.030 Uiso 1 1 calc R U .
C7 C 0.78434(18) 0.44598(17) 0.42335(7) 0.0206(3) Uani 1 1 d . . .
H7 H 0.780533 0.377441 0.391788 0.025 Uiso 1 1 calc R U .
C6 C 0.90914(17) 0.45891(18) 0.45736(8) 0.0195(3) Uani 1 1 d . . .
C9 C 0.3368(2) 0.5603(2) 0.38306(9) 0.0302(4) Uani 1 1 d . . .
H9 H 0.262716 0.614908 0.396392 0.036 Uiso 1 1 calc R U .
C10 C 0.31665(19) 0.4723(2) 0.33297(9) 0.0329(4) Uani 1 1 d . . .
H10 H 0.230519 0.464774 0.313113 0.039 Uiso 1 1 calc R U .
C11 C 0.4254(2) 0.3956(2) 0.31269(9) 0.0357(5) Uani 1 1 d . . .
H11 H 0.415182 0.334790 0.278124 0.043 Uiso 1 1 calc R U .
C12 C 0.5493(2) 0.4076(2) 0.34286(9) 0.0303(4) Uani 1 1 d . . .
H12 H 0.625811 0.357006 0.329109 0.036 Uiso 1 1 calc R U .

loop_
_atom_site_aniso_label
_atom_site_aniso_U_11
_atom_site_aniso_U_22
_atom_site_aniso_U_33
_atom_site_aniso_U_23
_atom_site_aniso_U_13
_atom_site_aniso_U_12
Zn1 0.01872(9) 0.01872(9) 0.01796(12) -0.00211(7) 0.00211(7) 0.00317(10)
O1 0.0206(5) 0.0242(6) 0.0251(6) -0.0073(5) -0.0021(5) 0.0030(6)
N1 0.0196(7) 0.0212(6) 0.0149(6) -0.0006(5) -0.0002(5) 0.0006(5)
C1 0.0201(7) 0.0192(7) 0.0172(7) 0.0013(6) 0.0015(6) 0.0005(5)
N2 0.0221(7) 0.0247(8) 0.0243(7) 0.0019(6) 0.0008(6) 0.0015(6)
C2 0.0230(9) 0.0282(9) 0.0227(8) -0.0009(7) -0.0033(7) -0.0018(7)
C3 0.0194(8) 0.0350(9) 0.0289(8) 0.0031(7) -0.0030(7) 0.0028(7)
C4 0.0253(9) 0.0326(10) 0.0286(9) 0.0016(7) 0.0029(7) 0.0111(7)
C8 0.0207(8) 0.0231(8) 0.0167(7) 0.0026(6) 0.0008(6) -0.0012(6)
C5 0.0275(8) 0.0258(9) 0.0217(7) -0.0021(6) 0.0023(6) 0.0070(7)
C7 0.0253(8) 0.0205(8) 0.0159(7) -0.0017(6) 0.0002(6) 0.0017(6)
C6 0.0209(8) 0.0213(8) 0.0163(7) 0.0010(6) 0.0003(6) 0.0036(6)
C9 0.0218(8) 0.0346(9) 0.0341(9) 0.0062(7) -0.0006(8) 0.0025(8)
C10 0.0235(10) 0.0466(12) 0.0286(9) 0.0069(8) -0.0059(7) -0.0058(8)
C11 0.0339(11) 0.0477(12) 0.0254(9) -0.0080(8) -0.0057(8) -0.0054(9)
C12 0.0262(9) 0.0390(10) 0.0257(9) -0.0084(8) -0.0016(7) 0.0020(8)

loop_
_atom_type_symbol
_atom_type_description
_atom_type_scat_dispersion_real
_atom_type_scat_dispersion_imag
_atom_type_scat_source
C C 0.0033 0.0016 'International Tables Vol C Tables 4.2.6.8 and 6.1.1.4'
H H 0.0000 0.0000 'International Tables Vol C Tables 4.2.6.8 and 6.1.1.4'
N N 0.0061 0.0033 'International Tables Vol C Tables 4.2.6.8 and 6.1.1.4'
O O 0.0106 0.0060 'International Tables Vol C Tables 4.2.6.8 and 6.1.1.4'
Zn Zn 0.2839 1.4301 'International Tables Vol C Tables 4.2.6.8 and 6.1.1.4'

loop_
_geom_angle_atom_site_label_1
_geom_angle_atom_site_label_2
_geom_angle_atom_site_label_3
_geom_angle
_geom_angle_site_symmetry_1
_geom_angle_site_symmetry_3
O1 Zn1 O1 102.39(7) . 7_556
O1 Zn1 N1 94.27(5) . .
O1 Zn1 N1 116.11(5) 7_556 .
O1 Zn1 N1 116.11(5) . 7_556
O1 Zn1 N1 94.27(5) 7_556 7_556
N1 Zn1 N1 131.53(8) . 7_556
C1 O1 Zn1 125.78(11) . .
C7 N1 C8 121.24(14) . .
C7 N1 Zn1 123.34(11) . .
C8 N1 Zn1 115.23(11) . .
O1 C1 C2 118.97(15) . .
O1 C1 C6 124.67(15) . .
C2 C1 C6 116.36(15) . .
C8 N2 C9 117.34(16) . .
C3 C2 C1 121.96(17) . .
C3 C2 H2 119.0 . .
C1 C2 H2 119.0 . .
C2 C3 C4 121.34(17) . .
C2 C3 H3 119.3 . .
C4 C3 H3 119.3 . .
C5 C4 C3 118.34(17) . .
C5 C4 H4 120.8 . .
C3 C4 H4 120.8 . .
N2 C8 C12 123.25(16) . .
N2 C8 N1 111.38(14) . .
C12 C8 N1 125.36(15) . .
C4 C5 C6 122.27(17) . .
C4 C5 H5 118.9 . .
C6 C5 H5 118.9 . .
N1 C7 C6 126.55(15) . .
N1 C7 H7 116.7 . .
C6 C7 H7 116.7 . .
C5 C6 C7 115.37(15) . .
C5 C6 C1 119.73(16) . .
C7 C6 C1 124.88(15) . .
N2 C9 C10 123.69(18) . .
N2 C9 H9 118.2 . .
C10 C9 H9 118.2 . .
C11 C10 C9 118.02(18) . .
C11 C10 H10 121.0 . .
C9 C10 H10 121.0 . .
C10 C11 C12 119.76(18) . .
C10 C11 H11 120.1 . .
C12 C11 H11 120.1 . .
C11 C12 C8 117.90(18) . .
C11 C12 H12 121.0 . .
C8 C12 H12 121.0 . .

loop_
_geom_bond_atom_site_label_1
_geom_bond_atom_site_label_2
_geom_bond_distance
_geom_bond_site_symmetry_2
Zn1 O1 1.9628(13) .
Zn1 O1 1.9628(13) 7_556
Zn1 N1 1.9968(13) .
Zn1 N1 1.9968(14) 7_556
O1 C1 1.298(2) .
N1 C7 1.295(2) .
N1 C8 1.418(2) .
C1 C2 1.424(2) .
C1 C6 1.434(2) .
N2 C8 1.337(2) .
N2 C9 1.339(2) .
C2 C3 1.375(3) .
C2 H2 0.9500 .
C3 C4 1.403(3) .
C3 H3 0.9500 .
C4 C5 1.370(3) .
C4 H4 0.9500 .
C8 C12 1.394(2) .
C5 C6 1.414(2) .
C5 H5 0.9500 .
C7 C6 1.430(2) .
C7 H7 0.9500 .
C9 C10 1.383(3) .
C9 H9 0.9500 .
C10 C11 1.380(3) .
C10 H10 0.9500 .
C11 C12 1.383(3) .
C11 H11 0.9500 .
C12 H12 0.9500 .
